data_7135192
loop_
_publ_author_name
'Lim, Gayeong'
'Cha, Jaegeum'
'Kim, Youngsuk'

_publ_section_title
;
 Reversible cyclodimerization of cyclic (alkyl)(amino)carbene-carbon
 disulfide adduct.
;
_journal_issue 93
_journal_name_full 'Chemical communications (Cambridge, England)'
_journal_page_first 18384
_journal_page_last 18387
_journal_paper_doi 10.1039/d5cc04726a
_journal_volume 61
_journal_year 2025
_chemical_formula_moiety 'C46 H70 N2 S4, C2 H3 N'
_chemical_formula_sum 'C48 H73 N3 S4'
_chemical_formula_weight 820.33
_space_group_crystal_system monoclinic
_space_group_IT_number 14
_space_group_name_Hall '-P 2ybc'
_space_group_name_H-M_alt 'P 1 21/c 1'
_atom_sites_solution_hydrogens geom
_atom_sites_solution_primary dual
_audit_creation_date 2025-03-28
_audit_creation_method
;
Olex2 1.5
(compiled 2025.03.04 svn.red2d20d0 for OlexSys, GUI svn.r7188)
;
_audit_update_record
;
2025-08-09 deposited with the CCDC.	2025-10-20 downloaded from the CCDC.
;
_cell_angle_alpha 90
_cell_angle_beta 96.7110(10)
_cell_angle_gamma 90
_cell_formula_units_Z 4
_cell_length_a 14.4440(5)
_cell_length_b 17.6533(7)
_cell_length_c 18.4027(5)
_cell_measurement_reflns_used 9913
_cell_measurement_temperature 150
_cell_measurement_theta_max 30.85
_cell_measurement_theta_min 2.31
_cell_volume 4660.2(3)
_computing_cell_refinement 'SAINT V8.40B (?, 2016)'
_computing_data_reduction 'SAINT V8.40B (?, 2016)'
_computing_molecular_graphics 'Olex2 1.5 (Dolomanov et al., 2009)'
_computing_publication_material 'Olex2 1.5 (Dolomanov et al., 2009)'
_computing_structure_refinement 'SHELXL 2019/3 (Sheldrick, 2015)'
_computing_structure_solution 'SHELXT 2018/2 (Sheldrick, 2018)'
_diffrn_ambient_temperature 150
_diffrn_measured_fraction_theta_full 0.992
_diffrn_measured_fraction_theta_max 0.989
_diffrn_measurement_device_type 'Bruker APEX-II CCD'
_diffrn_measurement_method '\f and \w scans'
_diffrn_radiation_type MoK\a
_diffrn_radiation_wavelength 0.71073
_diffrn_reflns_av_R_equivalents 0.0773
_diffrn_reflns_av_unetI/netI 0.0419
_diffrn_reflns_Laue_measured_fraction_full 0.992
_diffrn_reflns_Laue_measured_fraction_max 0.989
_diffrn_reflns_limit_h_max 18
_diffrn_reflns_limit_h_min -18
_diffrn_reflns_limit_k_max 21
_diffrn_reflns_limit_k_min -22
_diffrn_reflns_limit_l_max 23
_diffrn_reflns_limit_l_min -22
_diffrn_reflns_number 73511
_diffrn_reflns_point_group_measured_fraction_full 0.992
_diffrn_reflns_point_group_measured_fraction_max 0.989
_diffrn_reflns_theta_full 25.242
_diffrn_reflns_theta_max 27.103
_diffrn_reflns_theta_min 2.054
_diffrn_source_current 1.4
_diffrn_source_power 0.07
_diffrn_source_voltage 50.0
_diffrn_standards_number 0
_exptl_absorpt_coefficient_mu 0.239
_exptl_absorpt_correction_T_max 0.7462
_exptl_absorpt_correction_T_min 0.6772
_exptl_absorpt_correction_type none
_exptl_absorpt_process_details
;
SADABS-2016/2 (Bruker,2016/2) was used for absorption correction.
wR2(int) was 0.1001 before and 0.0617 after correction.
The Ratio of minimum to maximum transmission is 0.9075.
The \l/2 correction factor is Not present.
;
_exptl_crystal_colour yellow
_exptl_crystal_colour_primary yellow
_exptl_crystal_density_diffrn 1.169
_exptl_crystal_description block
_exptl_crystal_F_000 1784
_exptl_crystal_size_max 0.12
_exptl_crystal_size_mid 0.1
_exptl_crystal_size_min 0.09
_refine_diff_density_max 0.296
_refine_diff_density_min -0.231
_refine_diff_density_rms 0.049
_refine_ls_extinction_method none
_refine_ls_goodness_of_fit_ref 1.018
_refine_ls_hydrogen_treatment constr
_refine_ls_matrix_type full
_refine_ls_number_parameters 513
_refine_ls_number_reflns 10191
_refine_ls_number_restraints 0
_refine_ls_restrained_S_all 1.018
_refine_ls_R_factor_all 0.0583
_refine_ls_R_factor_gt 0.0407
_refine_ls_shift/su_max 0.002
_refine_ls_shift/su_mean 0.000
_refine_ls_structure_factor_coef Fsqd
_refine_ls_weighting_details 'w=1/[\s^2^(Fo^2^)+(0.0437P)^2^+2.2340P] where P=(Fo^2^+2Fc^2^)/3'
_refine_ls_weighting_scheme calc
_refine_ls_wR_factor_gt 0.0970
_refine_ls_wR_factor_ref 0.1098
_reflns_Friedel_coverage 0.000
_reflns_number_gt 7776
_reflns_number_total 10191
_reflns_threshold_expression 'I > 2\s(I)'
_cod_data_source_file d5cc04726a2.cif
_cod_data_source_block p21c-078
_cod_database_code 7135192
_shelx_shelxl_version_number 2019/3
_shelx_space_group_comment
;
The symmetry employed for this shelxl refinement is uniquely defined
by the following loop, which should always be used as a source of
symmetry information in preference to the above space-group names.
They are only intended as comments.
;
_shelx_estimated_absorpt_t_max 0.979
_shelx_estimated_absorpt_t_min 0.972
_olex2_refinement_description
;
1. Fixed Uiso
 At 1.2 times of:
  All C(H) groups, All C(H,H) groups
 At 1.5 times of:
  All C(H,H,H) groups
2.a Ternary CH refined with riding coordinates:
 C53(H53), C50(H50), C29(H29), C26(H26)
2.b Secondary CH2 refined with riding coordinates:
 C12(H12A,H12B), C36(H36A,H36B), C38(H38A,H38B), C14(H14A,H14B), C40(H40A,
 H40B), C16(H16A,H16B)
2.c Aromatic/amide H refined with riding coordinates:
 C46(H46), C48(H48), C47(H47), C22(H22), C24(H24), C23(H23)
2.d Idealised Me refined as rotating group:
 C43(H43A,H43B,H43C), C42(H42A,H42B,H42C), C54(H54A,H54B,H54C), C51(H51A,H51B,
 H51C), C19(H19A,H19B,H19C), C52(H52A,H52B,H52C), C15(H15A,H15B,H15C), C55(H55A,
 H55B,H55C), C18(H18A,H18B,H18C), C17(H17A,H17B,H17C), C41(H41A,H41B,H41C),
 C39(H39A,H39B,H39C), C27(H27A,H27B,H27C), C31(H31A,H31B,H31C), C30(H30A,H30B,
 H30C), C28(H28A,H28B,H28C), C3(H3A,H3B,H3C)
;
_olex2_submission_special_instructions 'No special instructions were received'

loop_
_space_group_symop_operation_xyz
'x, y, z'
'-x, y+1/2, -z+1/2'
'-x, -y, -z'
'x, -y-1/2, z-1/2'

loop_
_atom_site_label
_atom_site_type_symbol
_atom_site_fract_x
_atom_site_fract_y
_atom_site_fract_z
_atom_site_U_iso_or_equiv
_atom_site_adp_type
_atom_site_occupancy
_atom_site_site_symmetry_order
_atom_site_calc_flag
_atom_site_refinement_flags_posn
_atom_site_refinement_flags_adp
_atom_site_refinement_flags_occupancy
_atom_site_disorder_assembly
_atom_site_disorder_group
S5 S 0.38059(3) 0.80974(2) 0.47713(2) 0.02270(10) Uani 1 1 d . . . . .
S6 S 0.28508(3) 0.76033(3) 0.39732(2) 0.02279(10) Uani 1 1 d . . . . .
S7 S 0.17377(3) 0.69359(2) 0.50309(2) 0.02401(10) Uani 1 1 d . . . . .
S4 S 0.26900(3) 0.74298(3) 0.58318(2) 0.02398(10) Uani 1 1 d . . . . .
N34 N 0.54484(9) 0.71372(8) 0.57562(7) 0.0181(3) Uani 1 1 d . . . . .
N10 N 0.01039(9) 0.79465(8) 0.40959(7) 0.0202(3) Uani 1 1 d . . . . .
C33 C 0.45234(11) 0.70356(9) 0.58389(8) 0.0172(3) Uani 1 1 d . . . . .
C45 C 0.60185(11) 0.75617(10) 0.46165(9) 0.0210(3) Uani 1 1 d . . . . .
C35 C 0.60985(11) 0.66623(9) 0.62702(8) 0.0200(3) Uani 1 1 d . . . . .
C37 C 0.44451(11) 0.63870(9) 0.63907(8) 0.0189(3) Uani 1 1 d . . . . .
C9 C 0.10258(11) 0.80272(9) 0.39935(8) 0.0181(3) Uani 1 1 d . . . . .
C44 C 0.57813(11) 0.77370(9) 0.53196(8) 0.0186(3) Uani 1 1 d . . . . .
C8 C 0.17582(11) 0.75957(9) 0.43063(8) 0.0196(3) Uani 1 1 d . . . . .
C46 C 0.62991(12) 0.81508(10) 0.41905(9) 0.0264(4) Uani 1 1 d . . . . .
H46 H 0.646309 0.804403 0.372751 0.032 Uiso 1 1 calc R U . . .
C13 C 0.11110(11) 0.86809(9) 0.34498(8) 0.0198(3) Uani 1 1 d . . . . .
C20 C -0.02344(11) 0.73210(10) 0.44987(9) 0.0213(3) Uani 1 1 d . . . . .
C53 C 0.59328(12) 0.67703(10) 0.42869(9) 0.0237(4) Uani 1 1 d . . . . .
H53 H 0.580369 0.641753 0.467373 0.028 Uiso 1 1 calc R U . . .
C12 C 0.01301(11) 0.90425(9) 0.33876(9) 0.0223(3) Uani 1 1 d . . . . .
H12A H 0.013688 0.948487 0.370084 0.027 Uiso 1 1 calc R U . . .
H12B H -0.005927 0.919999 0.288724 0.027 Uiso 1 1 calc R U . . .
C49 C 0.58238(11) 0.84874(10) 0.55819(9) 0.0215(3) Uani 1 1 d . . . . .
C36 C 0.54337(11) 0.60415(9) 0.64519(9) 0.0221(3) Uani 1 1 d . . . . .
H36A H 0.561225 0.585414 0.694379 0.027 Uiso 1 1 calc R U . . .
H36B H 0.544954 0.562252 0.611252 0.027 Uiso 1 1 calc R U . . .
C50 C 0.55610(12) 0.87262(10) 0.63264(9) 0.0257(4) Uani 1 1 d . . . . .
H50 H 0.536950 0.827335 0.657829 0.031 Uiso 1 1 calc R U . . .
C32 C 0.37872(11) 0.74465(9) 0.55056(9) 0.0201(3) Uani 1 1 d . . . . .
C43 C 0.65106(12) 0.71057(10) 0.69471(9) 0.0272(4) Uani 1 1 d . . . . .
H43A H 0.691801 0.749366 0.680348 0.041 Uiso 1 1 calc R U . . .
H43B H 0.685631 0.676741 0.728569 0.041 Uiso 1 1 calc R U . . .
H43C H 0.601574 0.733391 0.717629 0.041 Uiso 1 1 calc R U . . .
C11 C -0.05485(11) 0.84556(10) 0.36204(9) 0.0236(4) Uani 1 1 d . . . . .
C25 C -0.04547(11) 0.74499(10) 0.52155(9) 0.0248(4) Uani 1 1 d . . . . .
C48 C 0.61015(12) 0.90534(10) 0.51237(10) 0.0276(4) Uani 1 1 d . . . . .
H48 H 0.612624 0.955304 0.528508 0.033 Uiso 1 1 calc R U . . .
C38 C 0.42022(12) 0.67038(10) 0.71326(8) 0.0228(3) Uani 1 1 d . . . . .
H38A H 0.460238 0.713531 0.726528 0.027 Uiso 1 1 calc R U . . .
H38B H 0.356480 0.688686 0.706449 0.027 Uiso 1 1 calc R U . . .
C42 C 0.69202(12) 0.63507(11) 0.59133(9) 0.0273(4) Uani 1 1 d . . . . .
H42A H 0.669618 0.600455 0.553031 0.041 Uiso 1 1 calc R U . . .
H42B H 0.733805 0.609038 0.627370 0.041 Uiso 1 1 calc R U . . .
H42C H 0.724377 0.676086 0.571133 0.041 Uiso 1 1 calc R U . . .
C14 C 0.13345(12) 0.83641(10) 0.27041(9) 0.0242(4) Uani 1 1 d . . . . .
H14A H 0.194274 0.812470 0.277706 0.029 Uiso 1 1 calc R U . . .
H14B H 0.088207 0.797309 0.254948 0.029 Uiso 1 1 calc R U . . .
C40 C 0.37275(12) 0.57763(10) 0.61050(9) 0.0253(4) Uani 1 1 d . . . . .
H40A H 0.383449 0.533039 0.641132 0.030 Uiso 1 1 calc R U . . .
H40B H 0.310939 0.596392 0.616333 0.030 Uiso 1 1 calc R U . . .
C47 C 0.63402(12) 0.88882(11) 0.44365(10) 0.0291(4) Uani 1 1 d . . . . .
H47 H 0.652796 0.927296 0.414101 0.035 Uiso 1 1 calc R U . . .
C16 C 0.18397(12) 0.92799(10) 0.37510(10) 0.0264(4) Uani 1 1 d . . . . .
H16A H 0.245674 0.908952 0.369289 0.032 Uiso 1 1 calc R U . . .
H16B H 0.174209 0.973571 0.345777 0.032 Uiso 1 1 calc R U . . .
C21 C -0.02958(12) 0.65919(10) 0.41888(9) 0.0254(4) Uani 1 1 d . . . . .
C22 C -0.05842(13) 0.59980(11) 0.46092(11) 0.0318(4) Uani 1 1 d . . . . .
H22 H -0.062794 0.551183 0.441360 0.038 Uiso 1 1 calc R U . . .
C54 C 0.68451(13) 0.65196(11) 0.40028(10) 0.0316(4) Uani 1 1 d . . . . .
H54A H 0.695082 0.682199 0.358691 0.047 Uiso 1 1 calc R U . . .
H54B H 0.679897 0.599595 0.386240 0.047 Uiso 1 1 calc R U . . .
H54C H 0.735472 0.658423 0.438194 0.047 Uiso 1 1 calc R U . . .
C24 C -0.07396(13) 0.68343(12) 0.56065(10) 0.0327(4) Uani 1 1 d . . . . .
H24 H -0.088873 0.690848 0.607941 0.039 Uiso 1 1 calc R U . . .
C29 C -0.00491(13) 0.64005(11) 0.34268(10) 0.0298(4) Uani 1 1 d . . . . .
H29 H 0.014180 0.686873 0.320002 0.036 Uiso 1 1 calc R U . . .
C26 C -0.03539(12) 0.82126(11) 0.55970(9) 0.0286(4) Uani 1 1 d . . . . .
H26 H -0.020088 0.858933 0.523855 0.034 Uiso 1 1 calc R U . . .
C51 C 0.47492(14) 0.92915(11) 0.62591(11) 0.0344(4) Uani 1 1 d . . . . .
H51A H 0.460743 0.942884 0.673865 0.052 Uiso 1 1 calc R U . . .
H51B H 0.421121 0.906298 0.599018 0.052 Uiso 1 1 calc R U . . .
H51C H 0.492074 0.973648 0.600650 0.052 Uiso 1 1 calc R U . . .
C19 C -0.12864(13) 0.88194(12) 0.40360(11) 0.0374(5) Uani 1 1 d . . . . .
H19A H -0.169452 0.912452 0.370660 0.056 Uiso 1 1 calc R U . . .
H19B H -0.098831 0.913188 0.442144 0.056 Uiso 1 1 calc R U . . .
H19C H -0.164106 0.843073 0.424161 0.056 Uiso 1 1 calc R U . . .
C52 C 0.64000(14) 0.90823(11) 0.67979(11) 0.0348(4) Uani 1 1 d . . . . .
H52A H 0.654798 0.956062 0.659173 0.052 Uiso 1 1 calc R U . . .
H52B H 0.692759 0.874999 0.680935 0.052 Uiso 1 1 calc R U . . .
H52C H 0.624748 0.915832 0.728658 0.052 Uiso 1 1 calc R U . . .
C15 C 0.13351(15) 0.89372(12) 0.20873(10) 0.0382(5) Uani 1 1 d . . . . .
H15A H 0.147370 0.868427 0.165098 0.057 Uiso 1 1 calc R U . . .
H15B H 0.179916 0.931704 0.222200 0.057 Uiso 1 1 calc R U . . .
H15C H 0.073295 0.917195 0.199948 0.057 Uiso 1 1 calc R U . . .
C55 C 0.51250(13) 0.67188(12) 0.36700(10) 0.0347(4) Uani 1 1 d . . . . .
H55A H 0.455197 0.684617 0.385763 0.052 Uiso 1 1 calc R U . . .
H55B H 0.508581 0.621219 0.347921 0.052 Uiso 1 1 calc R U . . .
H55C H 0.523110 0.706577 0.328663 0.052 Uiso 1 1 calc R U . . .
C23 C -0.08056(13) 0.61175(12) 0.53087(11) 0.0365(5) Uani 1 1 d . . . . .
H23 H -0.099943 0.571463 0.557940 0.044 Uiso 1 1 calc R U . . .
C18 C -0.10609(14) 0.80356(11) 0.29680(11) 0.0360(5) Uani 1 1 d . . . . .
H18A H -0.145092 0.765062 0.314023 0.054 Uiso 1 1 calc R U . . .
H18B H -0.061525 0.780538 0.268838 0.054 Uiso 1 1 calc R U . . .
H18C H -0.143856 0.838680 0.266505 0.054 Uiso 1 1 calc R U . . .
C17 C 0.18117(14) 0.94893(11) 0.45547(10) 0.0332(4) Uani 1 1 d . . . . .
H17A H 0.118712 0.962675 0.463061 0.050 Uiso 1 1 calc R U . . .
H17B H 0.222146 0.990941 0.467979 0.050 Uiso 1 1 calc R U . . .
H17C H 0.200877 0.906311 0.485807 0.050 Uiso 1 1 calc R U . . .
C41 C 0.37382(14) 0.55370(11) 0.53115(10) 0.0348(4) Uani 1 1 d . . . . .
H41A H 0.360648 0.596770 0.499793 0.052 Uiso 1 1 calc R U . . .
H41B H 0.327343 0.515439 0.519008 0.052 Uiso 1 1 calc R U . . .
H41C H 0.434131 0.533790 0.524585 0.052 Uiso 1 1 calc R U . . .
C39 C 0.42988(16) 0.61484(12) 0.77675(10) 0.0397(5) Uani 1 1 d . . . . .
H39A H 0.390880 0.571592 0.764450 0.060 Uiso 1 1 calc R U . . .
H39B H 0.411221 0.639007 0.819449 0.060 Uiso 1 1 calc R U . . .
H39C H 0.493637 0.598817 0.786473 0.060 Uiso 1 1 calc R U . . .
N1 N 0.72904(16) 0.51772(13) 0.76215(12) 0.0630(6) Uani 1 1 d . . . . .
C27 C -0.12721(14) 0.84563(13) 0.58787(11) 0.0384(5) Uani 1 1 d . . . . .
H27A H -0.177212 0.842511 0.548736 0.058 Uiso 1 1 calc R U . . .
H27B H -0.121559 0.896827 0.605416 0.058 Uiso 1 1 calc R U . . .
H27C H -0.140089 0.812743 0.627001 0.058 Uiso 1 1 calc R U . . .
C31 C 0.07605(15) 0.58340(12) 0.34546(12) 0.0413(5) Uani 1 1 d . . . . .
H31A H 0.128728 0.602958 0.376426 0.062 Uiso 1 1 calc R U . . .
H31B H 0.092782 0.575833 0.297006 0.062 Uiso 1 1 calc R U . . .
H31C H 0.057270 0.535988 0.364668 0.062 Uiso 1 1 calc R U . . .
C30 C -0.08939(16) 0.60768(12) 0.29448(11) 0.0425(5) Uani 1 1 d . . . . .
H30A H -0.109537 0.561938 0.316068 0.064 Uiso 1 1 calc R U . . .
H30B H -0.072382 0.596794 0.246674 0.064 Uiso 1 1 calc R U . . .
H30C H -0.139158 0.644029 0.290493 0.064 Uiso 1 1 calc R U . . .
C2 C 0.72359(15) 0.45366(13) 0.76043(11) 0.0397(5) Uani 1 1 d . . . . .
C28 C 0.04343(14) 0.82119(14) 0.62318(11) 0.0413(5) Uani 1 1 d . . . . .
H28A H 0.030558 0.783954 0.658668 0.062 Uiso 1 1 calc R U . . .
H28B H 0.047796 0.870320 0.645673 0.062 Uiso 1 1 calc R U . . .
H28C H 0.101312 0.809240 0.604936 0.062 Uiso 1 1 calc R U . . .
C3 C 0.71540(17) 0.37205(13) 0.75808(13) 0.0513(6) Uani 1 1 d . . . . .
H3A H 0.713620 0.355032 0.708385 0.077 Uiso 1 1 calc R U . . .
H3B H 0.659118 0.357063 0.777197 0.077 Uiso 1 1 calc R U . . .
H3C H 0.768040 0.349852 0.787083 0.077 Uiso 1 1 calc R U . . .

loop_
_atom_site_aniso_label
_atom_site_aniso_U_11
_atom_site_aniso_U_22
_atom_site_aniso_U_33
_atom_site_aniso_U_23
_atom_site_aniso_U_13
_atom_site_aniso_U_12
S5 0.0151(2) 0.0265(2) 0.0259(2) 0.00721(16) -0.00018(15) -0.00109(16)
S6 0.0145(2) 0.0327(2) 0.0213(2) 0.00232(16) 0.00231(15) 0.00255(17)
S7 0.0152(2) 0.0277(2) 0.0284(2) 0.00939(17) -0.00046(16) -0.00097(16)
S4 0.0143(2) 0.0361(3) 0.0218(2) 0.00396(17) 0.00295(15) 0.00311(17)
N34 0.0128(6) 0.0214(7) 0.0199(6) 0.0020(5) 0.0015(5) 0.0013(5)
N10 0.0138(7) 0.0237(7) 0.0229(7) 0.0058(5) 0.0014(5) 0.0011(5)
C33 0.0166(8) 0.0181(8) 0.0170(7) -0.0022(6) 0.0026(6) 0.0005(6)
C45 0.0130(7) 0.0267(9) 0.0231(8) 0.0026(6) 0.0016(6) 0.0024(6)
C35 0.0156(8) 0.0238(8) 0.0202(8) 0.0030(6) 0.0003(6) 0.0040(6)
C37 0.0177(8) 0.0195(8) 0.0197(7) 0.0021(6) 0.0033(6) 0.0012(6)
C9 0.0164(8) 0.0199(8) 0.0182(7) -0.0021(6) 0.0020(6) -0.0019(6)
C44 0.0118(7) 0.0224(8) 0.0214(8) 0.0020(6) 0.0008(6) -0.0002(6)
C8 0.0153(8) 0.0231(8) 0.0207(8) 0.0022(6) 0.0030(6) -0.0006(6)
C46 0.0201(9) 0.0356(10) 0.0242(8) 0.0071(7) 0.0058(7) 0.0027(7)
C13 0.0170(8) 0.0205(8) 0.0220(8) 0.0009(6) 0.0032(6) 0.0002(6)
C20 0.0108(7) 0.0269(9) 0.0259(8) 0.0075(7) 0.0011(6) 0.0000(6)
C53 0.0219(9) 0.0293(9) 0.0203(8) -0.0001(7) 0.0039(6) 0.0017(7)
C12 0.0199(8) 0.0224(9) 0.0245(8) 0.0030(6) 0.0028(6) 0.0021(7)
C49 0.0136(8) 0.0247(9) 0.0261(8) 0.0008(7) 0.0015(6) -0.0004(6)
C36 0.0194(8) 0.0222(9) 0.0247(8) 0.0029(6) 0.0026(6) 0.0037(7)
C50 0.0247(9) 0.0237(9) 0.0292(9) -0.0030(7) 0.0051(7) -0.0004(7)
C32 0.0141(8) 0.0250(9) 0.0213(8) 0.0024(6) 0.0018(6) -0.0005(6)
C43 0.0240(9) 0.0287(10) 0.0270(9) 0.0001(7) -0.0050(7) 0.0016(7)
C11 0.0165(8) 0.0283(9) 0.0257(8) 0.0071(7) 0.0006(6) 0.0042(7)
C25 0.0135(8) 0.0339(10) 0.0269(9) 0.0080(7) 0.0019(6) 0.0056(7)
C48 0.0209(9) 0.0242(9) 0.0378(10) 0.0020(7) 0.0042(7) -0.0012(7)
C38 0.0206(8) 0.0262(9) 0.0223(8) 0.0010(7) 0.0051(6) 0.0025(7)
C42 0.0184(8) 0.0360(10) 0.0277(9) 0.0044(7) 0.0029(7) 0.0072(7)
C14 0.0243(9) 0.0262(9) 0.0224(8) 0.0015(7) 0.0045(7) 0.0032(7)
C40 0.0211(9) 0.0218(9) 0.0331(9) 0.0006(7) 0.0028(7) -0.0032(7)
C47 0.0220(9) 0.0307(10) 0.0356(10) 0.0115(8) 0.0080(7) -0.0011(7)
C16 0.0224(9) 0.0218(9) 0.0358(9) 0.0010(7) 0.0059(7) -0.0024(7)
C21 0.0157(8) 0.0285(9) 0.0311(9) 0.0049(7) -0.0005(7) -0.0012(7)
C22 0.0236(9) 0.0272(10) 0.0446(11) 0.0081(8) 0.0033(8) -0.0010(8)
C54 0.0284(10) 0.0379(11) 0.0296(9) -0.0037(8) 0.0080(8) 0.0055(8)
C24 0.0233(9) 0.0454(12) 0.0306(9) 0.0145(8) 0.0080(7) 0.0048(8)
C29 0.0306(10) 0.0269(10) 0.0318(9) 0.0008(7) 0.0032(8) -0.0024(8)
C26 0.0244(9) 0.0380(11) 0.0239(8) 0.0028(7) 0.0045(7) 0.0053(8)
C51 0.0313(10) 0.0307(10) 0.0421(11) -0.0057(8) 0.0085(8) 0.0059(8)
C19 0.0231(10) 0.0524(13) 0.0383(10) 0.0173(9) 0.0098(8) 0.0174(9)
C52 0.0339(11) 0.0315(11) 0.0377(10) -0.0074(8) -0.0013(8) -0.0031(8)
C15 0.0462(12) 0.0425(12) 0.0275(9) 0.0115(8) 0.0111(9) 0.0118(10)
C55 0.0283(10) 0.0449(12) 0.0297(9) -0.0073(8) -0.0017(8) 0.0029(9)
C23 0.0258(10) 0.0395(12) 0.0454(11) 0.0218(9) 0.0089(8) 0.0006(8)
C18 0.0277(10) 0.0367(11) 0.0397(11) 0.0091(9) -0.0123(8) -0.0051(8)
C17 0.0305(10) 0.0308(10) 0.0371(10) -0.0086(8) -0.0017(8) -0.0036(8)
C41 0.0318(10) 0.0323(11) 0.0391(10) -0.0124(8) -0.0005(8) -0.0013(8)
C39 0.0529(13) 0.0424(12) 0.0252(9) 0.0086(8) 0.0104(9) 0.0105(10)
N1 0.0716(16) 0.0440(13) 0.0671(14) -0.0011(10) -0.0182(12) -0.0006(11)
C27 0.0300(11) 0.0525(13) 0.0335(10) 0.0015(9) 0.0075(8) 0.0146(9)
C31 0.0419(12) 0.0368(12) 0.0462(12) -0.0037(9) 0.0095(10) 0.0045(9)
C30 0.0460(13) 0.0378(12) 0.0416(11) -0.0042(9) -0.0039(10) -0.0084(10)
C2 0.0396(12) 0.0426(13) 0.0345(10) -0.0010(9) -0.0058(9) 0.0036(10)
C28 0.0292(10) 0.0606(14) 0.0331(10) -0.0076(10) -0.0003(8) 0.0106(10)
C3 0.0563(15) 0.0419(13) 0.0557(14) -0.0050(11) 0.0066(12) -0.0008(11)

loop_
_atom_type_symbol
_atom_type_description
_atom_type_scat_dispersion_real
_atom_type_scat_dispersion_imag
_atom_type_scat_source
C C 0.0033 0.0016 'International Tables Vol C Tables 4.2.6.8 and 6.1.1.4'
H H 0.0000 0.0000 'International Tables Vol C Tables 4.2.6.8 and 6.1.1.4'
N N 0.0061 0.0033 'International Tables Vol C Tables 4.2.6.8 and 6.1.1.4'
S S 0.1246 0.1234 'International Tables Vol C Tables 4.2.6.8 and 6.1.1.4'

loop_
_geom_angle_atom_site_label_1
_geom_angle_atom_site_label_2
_geom_angle_atom_site_label_3
_geom_angle
_geom_angle_site_symmetry_1
_geom_angle_site_symmetry_3
_geom_angle_publ_flag
C32 S5 S6 101.40(6) . . ?
C8 S6 S5 107.72(6) . . ?
C8 S7 S4 100.90(6) . . ?
C32 S4 S7 108.17(6) . . ?
C33 N34 C35 113.60(12) . . ?
C33 N34 C44 123.24(13) . . ?
C44 N34 C35 122.22(12) . . ?
C9 N10 C20 122.70(13) . . ?
C9 N10 C11 114.15(13) . . ?
C20 N10 C11 121.82(13) . . ?
N34 C33 C37 108.46(13) . . ?
C32 C33 N34 126.49(14) . . ?
C32 C33 C37 125.03(14) . . ?
C44 C45 C53 123.33(15) . . ?
C46 C45 C44 118.08(16) . . ?
C46 C45 C53 118.50(15) . . ?
N34 C35 C36 100.13(12) . . ?
N34 C35 C43 112.37(13) . . ?
N34 C35 C42 112.92(13) . . ?
C36 C35 C43 112.66(13) . . ?
C36 C35 C42 112.22(14) . . ?
C42 C35 C43 106.65(14) . . ?
C33 C37 C36 101.70(12) . . ?
C33 C37 C38 110.66(13) . . ?
C33 C37 C40 113.06(13) . . ?
C36 C37 C38 112.33(13) . . ?
C40 C37 C36 109.08(13) . . ?
C40 C37 C38 109.82(13) . . ?
N10 C9 C8 126.59(14) . . ?
N10 C9 C13 108.59(13) . . ?
C8 C9 C13 124.81(14) . . ?
C45 C44 N34 118.77(14) . . ?
C49 C44 N34 120.17(14) . . ?
C49 C44 C45 120.99(15) . . ?
S6 C8 S7 111.20(9) . . ?
C9 C8 S6 121.87(12) . . ?
C9 C8 S7 126.83(12) . . ?
C45 C46 H46 119.1 . . ?
C47 C46 C45 121.72(16) . . ?
C47 C46 H46 119.1 . . ?
C9 C13 C12 102.42(12) . . ?
C9 C13 C14 110.19(13) . . ?
C9 C13 C16 112.42(13) . . ?
C12 C13 C14 111.55(13) . . ?
C12 C13 C16 108.86(13) . . ?
C16 C13 C14 111.11(13) . . ?
C25 C20 N10 118.85(15) . . ?
C21 C20 N10 120.00(14) . . ?
C21 C20 C25 121.08(15) . . ?
C45 C53 H53 107.9 . . ?
C45 C53 C54 111.50(14) . . ?
C45 C53 C55 111.65(15) . . ?
C54 C53 H53 107.9 . . ?
C55 C53 H53 107.9 . . ?
C55 C53 C54 109.84(14) . . ?
C13 C12 H12A 110.1 . . ?
C13 C12 H12B 110.1 . . ?
H12A C12 H12B 108.4 . . ?
C11 C12 C13 108.23(13) . . ?
C11 C12 H12A 110.1 . . ?
C11 C12 H12B 110.1 . . ?
C44 C49 C50 124.26(15) . . ?
C48 C49 C44 118.03(15) . . ?
C48 C49 C50 117.69(15) . . ?
C35 C36 C37 107.55(13) . . ?
C35 C36 H36A 110.2 . . ?
C35 C36 H36B 110.2 . . ?
C37 C36 H36A 110.2 . . ?
C37 C36 H36B 110.2 . . ?
H36A C36 H36B 108.5 . . ?
C49 C50 H50 108.3 . . ?
C49 C50 C51 112.09(15) . . ?
C49 C50 C52 110.94(15) . . ?
C51 C50 H50 108.3 . . ?
C51 C50 C52 108.89(15) . . ?
C52 C50 H50 108.3 . . ?
S4 C32 S5 111.39(9) . . ?
C33 C32 S5 127.03(12) . . ?
C33 C32 S4 121.40(12) . . ?
C35 C43 H43A 109.5 . . ?
C35 C43 H43B 109.5 . . ?
C35 C43 H43C 109.5 . . ?
H43A C43 H43B 109.5 . . ?
H43A C43 H43C 109.5 . . ?
H43B C43 H43C 109.5 . . ?
N10 C11 C12 100.95(13) . . ?
N10 C11 C19 112.74(13) . . ?
N10 C11 C18 112.33(14) . . ?
C12 C11 C19 111.44(15) . . ?
C12 C11 C18 112.22(14) . . ?
C19 C11 C18 107.22(16) . . ?
C20 C25 C26 123.76(15) . . ?
C24 C25 C20 118.02(17) . . ?
C24 C25 C26 118.15(16) . . ?
C49 C48 H48 119.3 . . ?
C47 C48 C49 121.49(17) . . ?
C47 C48 H48 119.3 . . ?
C37 C38 H38A 108.4 . . ?
C37 C38 H38B 108.4 . . ?
H38A C38 H38B 107.4 . . ?
C39 C38 C37 115.71(14) . . ?
C39 C38 H38A 108.4 . . ?
C39 C38 H38B 108.4 . . ?
C35 C42 H42A 109.5 . . ?
C35 C42 H42B 109.5 . . ?
C35 C42 H42C 109.5 . . ?
H42A C42 H42B 109.5 . . ?
H42A C42 H42C 109.5 . . ?
H42B C42 H42C 109.5 . . ?
C13 C14 H14A 108.3 . . ?
C13 C14 H14B 108.3 . . ?
H14A C14 H14B 107.4 . . ?
C15 C14 C13 116.04(15) . . ?
C15 C14 H14A 108.3 . . ?
C15 C14 H14B 108.3 . . ?
C37 C40 H40A 108.3 . . ?
C37 C40 H40B 108.3 . . ?
H40A C40 H40B 107.4 . . ?
C41 C40 C37 116.02(14) . . ?
C41 C40 H40A 108.3 . . ?
C41 C40 H40B 108.3 . . ?
C46 C47 C48 119.67(16) . . ?
C46 C47 H47 120.2 . . ?
C48 C47 H47 120.2 . . ?
C13 C16 H16A 108.6 . . ?
C13 C16 H16B 108.6 . . ?
H16A C16 H16B 107.6 . . ?
C17 C16 C13 114.68(14) . . ?
C17 C16 H16A 108.6 . . ?
C17 C16 H16B 108.6 . . ?
C20 C21 C29 124.43(15) . . ?
C22 C21 C20 118.14(16) . . ?
C22 C21 C29 117.42(16) . . ?
C21 C22 H22 119.3 . . ?
C23 C22 C21 121.32(18) . . ?
C23 C22 H22 119.3 . . ?
C53 C54 H54A 109.5 . . ?
C53 C54 H54B 109.5 . . ?
C53 C54 H54C 109.5 . . ?
H54A C54 H54B 109.5 . . ?
H54A C54 H54C 109.5 . . ?
H54B C54 H54C 109.5 . . ?
C25 C24 H24 119.3 . . ?
C23 C24 C25 121.50(17) . . ?
C23 C24 H24 119.3 . . ?
C21 C29 H29 108.2 . . ?
C21 C29 C31 111.89(16) . . ?
C21 C29 C30 111.05(16) . . ?
C31 C29 H29 108.2 . . ?
C30 C29 H29 108.2 . . ?
C30 C29 C31 109.16(17) . . ?
C25 C26 H26 107.9 . . ?
C25 C26 C27 111.32(16) . . ?
C25 C26 C28 111.98(16) . . ?
C27 C26 H26 107.9 . . ?
C28 C26 H26 107.9 . . ?
C28 C26 C27 109.62(15) . . ?
C50 C51 H51A 109.5 . . ?
C50 C51 H51B 109.5 . . ?
C50 C51 H51C 109.5 . . ?
H51A C51 H51B 109.5 . . ?
H51A C51 H51C 109.5 . . ?
H51B C51 H51C 109.5 . . ?
C11 C19 H19A 109.5 . . ?
C11 C19 H19B 109.5 . . ?
C11 C19 H19C 109.5 . . ?
H19A C19 H19B 109.5 . . ?
H19A C19 H19C 109.5 . . ?
H19B C19 H19C 109.5 . . ?
C50 C52 H52A 109.5 . . ?
C50 C52 H52B 109.5 . . ?
C50 C52 H52C 109.5 . . ?
H52A C52 H52B 109.5 . . ?
H52A C52 H52C 109.5 . . ?
H52B C52 H52C 109.5 . . ?
C14 C15 H15A 109.5 . . ?
C14 C15 H15B 109.5 . . ?
C14 C15 H15C 109.5 . . ?
H15A C15 H15B 109.5 . . ?
H15A C15 H15C 109.5 . . ?
H15B C15 H15C 109.5 . . ?
C53 C55 H55A 109.5 . . ?
C53 C55 H55B 109.5 . . ?
C53 C55 H55C 109.5 . . ?
H55A C55 H55B 109.5 . . ?
H55A C55 H55C 109.5 . . ?
H55B C55 H55C 109.5 . . ?
C22 C23 H23 120.0 . . ?
C24 C23 C22 119.94(17) . . ?
C24 C23 H23 120.0 . . ?
C11 C18 H18A 109.5 . . ?
C11 C18 H18B 109.5 . . ?
C11 C18 H18C 109.5 . . ?
H18A C18 H18B 109.5 . . ?
H18A C18 H18C 109.5 . . ?
H18B C18 H18C 109.5 . . ?
C16 C17 H17A 109.5 . . ?
C16 C17 H17B 109.5 . . ?
C16 C17 H17C 109.5 . . ?
H17A C17 H17B 109.5 . . ?
H17A C17 H17C 109.5 . . ?
H17B C17 H17C 109.5 . . ?
C40 C41 H41A 109.5 . . ?
C40 C41 H41B 109.5 . . ?
C40 C41 H41C 109.5 . . ?
H41A C41 H41B 109.5 . . ?
H41A C41 H41C 109.5 . . ?
H41B C41 H41C 109.5 . . ?
C38 C39 H39A 109.5 . . ?
C38 C39 H39B 109.5 . . ?
C38 C39 H39C 109.5 . . ?
H39A C39 H39B 109.5 . . ?
H39A C39 H39C 109.5 . . ?
H39B C39 H39C 109.5 . . ?
C26 C27 H27A 109.5 . . ?
C26 C27 H27B 109.5 . . ?
C26 C27 H27C 109.5 . . ?
H27A C27 H27B 109.5 . . ?
H27A C27 H27C 109.5 . . ?
H27B C27 H27C 109.5 . . ?
C29 C31 H31A 109.5 . . ?
C29 C31 H31B 109.5 . . ?
C29 C31 H31C 109.5 . . ?
H31A C31 H31B 109.5 . . ?
H31A C31 H31C 109.5 . . ?
H31B C31 H31C 109.5 . . ?
C29 C30 H30A 109.5 . . ?
C29 C30 H30B 109.5 . . ?
C29 C30 H30C 109.5 . . ?
H30A C30 H30B 109.5 . . ?
H30A C30 H30C 109.5 . . ?
H30B C30 H30C 109.5 . . ?
N1 C2 C3 179.3(3) . . ?
C26 C28 H28A 109.5 . . ?
C26 C28 H28B 109.5 . . ?
C26 C28 H28C 109.5 . . ?
H28A C28 H28B 109.5 . . ?
H28A C28 H28C 109.5 . . ?
H28B C28 H28C 109.5 . . ?
C2 C3 H3A 109.5 . . ?
C2 C3 H3B 109.5 . . ?
C2 C3 H3C 109.5 . . ?
H3A C3 H3B 109.5 . . ?
H3A C3 H3C 109.5 . . ?
H3B C3 H3C 109.5 . . ?

loop_
_geom_bond_atom_site_label_1
_geom_bond_atom_site_label_2
_geom_bond_distance
_geom_bond_site_symmetry_2
_geom_bond_publ_flag
S5 S6 2.0851(6) . ?
S5 C32 1.7764(16) . ?
S6 C8 1.7587(16) . ?
S7 S4 2.0858(6) . ?
S7 C8 1.7732(16) . ?
S4 C32 1.7592(16) . ?
N34 C33 1.374(2) . ?
N34 C35 1.507(2) . ?
N34 C44 1.445(2) . ?
N10 C9 1.374(2) . ?
N10 C20 1.447(2) . ?
N10 C11 1.506(2) . ?
C33 C37 1.543(2) . ?
C33 C32 1.371(2) . ?
C45 C44 1.411(2) . ?
C45 C46 1.391(2) . ?
C45 C53 1.522(2) . ?
C35 C36 1.520(2) . ?
C35 C43 1.531(2) . ?
C35 C42 1.525(2) . ?
C37 C36 1.545(2) . ?
C37 C38 1.553(2) . ?
C37 C40 1.545(2) . ?
C9 C8 1.374(2) . ?
C9 C13 1.542(2) . ?
C44 C49 1.409(2) . ?
C46 H46 0.9300 . ?
C46 C47 1.377(3) . ?
C13 C12 1.546(2) . ?
C13 C14 1.550(2) . ?
C13 C16 1.548(2) . ?
C20 C25 1.411(2) . ?
C20 C21 1.406(2) . ?
C53 H53 0.9800 . ?
C53 C54 1.538(2) . ?
C53 C55 1.533(2) . ?
C12 H12A 0.9700 . ?
C12 H12B 0.9700 . ?
C12 C11 1.522(2) . ?
C49 C50 1.523(2) . ?
C49 C48 1.396(2) . ?
C36 H36A 0.9700 . ?
C36 H36B 0.9700 . ?
C50 H50 0.9800 . ?
C50 C51 1.534(2) . ?
C50 C52 1.540(3) . ?
C43 H43A 0.9600 . ?
C43 H43B 0.9600 . ?
C43 H43C 0.9600 . ?
C11 C19 1.524(2) . ?
C11 C18 1.527(3) . ?
C25 C24 1.392(2) . ?
C25 C26 1.518(3) . ?
C48 H48 0.9300 . ?
C48 C47 1.380(3) . ?
C38 H38A 0.9700 . ?
C38 H38B 0.9700 . ?
C38 C39 1.519(2) . ?
C42 H42A 0.9600 . ?
C42 H42B 0.9600 . ?
C42 H42C 0.9600 . ?
C14 H14A 0.9700 . ?
C14 H14B 0.9700 . ?
C14 C15 1.521(2) . ?
C40 H40A 0.9700 . ?
C40 H40B 0.9700 . ?
C40 C41 1.522(2) . ?
C47 H47 0.9300 . ?
C16 H16A 0.9700 . ?
C16 H16B 0.9700 . ?
C16 C17 1.530(2) . ?
C21 C22 1.395(2) . ?
C21 C29 1.525(2) . ?
C22 H22 0.9300 . ?
C22 C23 1.378(3) . ?
C54 H54A 0.9600 . ?
C54 H54B 0.9600 . ?
C54 H54C 0.9600 . ?
C24 H24 0.9300 . ?
C24 C23 1.378(3) . ?
C29 H29 0.9800 . ?
C29 C31 1.535(3) . ?
C29 C30 1.533(3) . ?
C26 H26 0.9800 . ?
C26 C27 1.541(2) . ?
C26 C28 1.533(3) . ?
C51 H51A 0.9600 . ?
C51 H51B 0.9600 . ?
C51 H51C 0.9600 . ?
C19 H19A 0.9600 . ?
C19 H19B 0.9600 . ?
C19 H19C 0.9600 . ?
C52 H52A 0.9600 . ?
C52 H52B 0.9600 . ?
C52 H52C 0.9600 . ?
C15 H15A 0.9600 . ?
C15 H15B 0.9600 . ?
C15 H15C 0.9600 . ?
C55 H55A 0.9600 . ?
C55 H55B 0.9600 . ?
C55 H55C 0.9600 . ?
C23 H23 0.9300 . ?
C18 H18A 0.9600 . ?
C18 H18B 0.9600 . ?
C18 H18C 0.9600 . ?
C17 H17A 0.9600 . ?
C17 H17B 0.9600 . ?
C17 H17C 0.9600 . ?
C41 H41A 0.9600 . ?
C41 H41B 0.9600 . ?
C41 H41C 0.9600 . ?
C39 H39A 0.9600 . ?
C39 H39B 0.9600 . ?
C39 H39C 0.9600 . ?
N1 C2 1.134(3) . ?
C27 H27A 0.9600 . ?
C27 H27B 0.9600 . ?
C27 H27C 0.9600 . ?
C31 H31A 0.9600 . ?
C31 H31B 0.9600 . ?
C31 H31C 0.9600 . ?
C30 H30A 0.9600 . ?
C30 H30B 0.9600 . ?
C30 H30C 0.9600 . ?
C2 C3 1.446(3) . ?
C28 H28A 0.9600 . ?
C28 H28B 0.9600 . ?
C28 H28C 0.9600 . ?
C3 H3A 0.9600 . ?
C3 H3B 0.9600 . ?
C3 H3C 0.9600 . ?

loop_
_geom_torsion_atom_site_label_1
_geom_torsion_atom_site_label_2
_geom_torsion_atom_site_label_3
_geom_torsion_atom_site_label_4
_geom_torsion
_geom_torsion_site_symmetry_1
_geom_torsion_site_symmetry_2
_geom_torsion_site_symmetry_3
_geom_torsion_site_symmetry_4
_geom_torsion_publ_flag
S5 S6 C8 S7 -70.45(9) . . . . ?
S5 S6 C8 C9 113.00(13) . . . . ?
S6 S5 C32 S4 -64.91(9) . . . . ?
S6 S5 C32 C33 119.84(15) . . . . ?
S7 S4 C32 S5 69.24(9) . . . . ?
S7 S4 C32 C33 -115.20(13) . . . . ?
S4 S7 C8 S6 66.18(9) . . . . ?
S4 S7 C8 C9 -117.48(15) . . . . ?
N34 C33 C37 C36 -12.41(16) . . . . ?
N34 C33 C37 C38 107.11(15) . . . . ?
N34 C33 C37 C40 -129.22(14) . . . . ?
N34 C33 C32 S5 11.7(3) . . . . ?
N34 C33 C32 S4 -163.09(13) . . . . ?
N34 C35 C36 C37 -28.97(15) . . . . ?
N34 C44 C49 C50 1.7(2) . . . . ?
N34 C44 C49 C48 -176.55(14) . . . . ?
N10 C9 C8 S6 164.63(13) . . . . ?
N10 C9 C8 S7 -11.4(3) . . . . ?
N10 C9 C13 C12 10.49(16) . . . . ?
N10 C9 C13 C14 -108.30(15) . . . . ?
N10 C9 C13 C16 127.17(14) . . . . ?
N10 C20 C25 C24 -177.20(15) . . . . ?
N10 C20 C25 C26 -0.3(2) . . . . ?
N10 C20 C21 C22 177.06(15) . . . . ?
N10 C20 C21 C29 -1.6(2) . . . . ?
C33 N34 C35 C36 22.00(16) . . . . ?
C33 N34 C35 C43 -97.78(16) . . . . ?
C33 N34 C35 C42 141.51(15) . . . . ?
C33 N34 C44 C45 -102.02(18) . . . . ?
C33 N34 C44 C49 75.0(2) . . . . ?
C33 C37 C36 C35 26.22(16) . . . . ?
C33 C37 C38 C39 -168.00(15) . . . . ?
C33 C37 C40 C41 42.8(2) . . . . ?
C45 C44 C49 C50 178.70(15) . . . . ?
C45 C44 C49 C48 0.4(2) . . . . ?
C45 C46 C47 C48 0.2(3) . . . . ?
C35 N34 C33 C37 -6.11(17) . . . . ?
C35 N34 C33 C32 172.50(15) . . . . ?
C35 N34 C44 C45 89.74(18) . . . . ?
C35 N34 C44 C49 -93.21(18) . . . . ?
C37 C33 C32 S5 -169.88(12) . . . . ?
C37 C33 C32 S4 15.3(2) . . . . ?
C9 N10 C20 C25 104.04(18) . . . . ?
C9 N10 C20 C21 -72.9(2) . . . . ?
C9 N10 C11 C12 -17.73(18) . . . . ?
C9 N10 C11 C19 -136.72(16) . . . . ?
C9 N10 C11 C18 102.00(17) . . . . ?
C9 C13 C12 C11 -21.58(16) . . . . ?
C9 C13 C14 C15 173.61(15) . . . . ?
C9 C13 C16 C17 -42.5(2) . . . . ?
C44 N34 C33 C37 -175.27(13) . . . . ?
C44 N34 C33 C32 3.3(2) . . . . ?
C44 N34 C35 C36 -168.72(13) . . . . ?
C44 N34 C35 C43 71.50(18) . . . . ?
C44 N34 C35 C42 -49.2(2) . . . . ?
C44 C45 C46 C47 -0.6(3) . . . . ?
C44 C45 C53 C54 -128.40(16) . . . . ?
C44 C45 C53 C55 108.32(18) . . . . ?
C44 C49 C50 C51 -118.91(18) . . . . ?
C44 C49 C50 C52 119.13(18) . . . . ?
C44 C49 C48 C47 -0.8(3) . . . . ?
C8 C9 C13 C12 -170.60(15) . . . . ?
C8 C9 C13 C14 70.6(2) . . . . ?
C8 C9 C13 C16 -53.9(2) . . . . ?
C46 C45 C44 N34 177.25(14) . . . . ?
C46 C45 C44 C49 0.2(2) . . . . ?
C46 C45 C53 C54 55.0(2) . . . . ?
C46 C45 C53 C55 -68.3(2) . . . . ?
C13 C9 C8 S6 -14.1(2) . . . . ?
C13 C9 C8 S7 169.94(12) . . . . ?
C13 C12 C11 N10 23.59(16) . . . . ?
C13 C12 C11 C19 143.52(14) . . . . ?
C13 C12 C11 C18 -96.21(16) . . . . ?
C20 N10 C9 C8 -7.2(3) . . . . ?
C20 N10 C9 C13 171.67(14) . . . . ?
C20 N10 C11 C12 175.08(14) . . . . ?
C20 N10 C11 C19 56.1(2) . . . . ?
C20 N10 C11 C18 -65.19(19) . . . . ?
C20 C25 C24 C23 0.1(3) . . . . ?
C20 C25 C26 C27 125.94(17) . . . . ?
C20 C25 C26 C28 -110.95(19) . . . . ?
C20 C21 C22 C23 0.1(3) . . . . ?
C20 C21 C29 C31 118.09(19) . . . . ?
C20 C21 C29 C30 -119.66(19) . . . . ?
C53 C45 C44 N34 0.7(2) . . . . ?
C53 C45 C44 C49 -176.36(15) . . . . ?
C53 C45 C46 C47 176.20(16) . . . . ?
C12 C13 C14 C15 60.6(2) . . . . ?
C12 C13 C16 C17 70.23(18) . . . . ?
C49 C48 C47 C46 0.5(3) . . . . ?
C36 C37 C38 C39 -55.1(2) . . . . ?
C36 C37 C40 C41 -69.60(18) . . . . ?
C50 C49 C48 C47 -179.18(16) . . . . ?
C32 C33 C37 C36 168.96(15) . . . . ?
C32 C33 C37 C38 -71.5(2) . . . . ?
C32 C33 C37 C40 52.1(2) . . . . ?
C43 C35 C36 C37 90.61(16) . . . . ?
C11 N10 C9 C8 -174.27(15) . . . . ?
C11 N10 C9 C13 4.61(18) . . . . ?
C11 N10 C20 C25 -89.87(19) . . . . ?
C11 N10 C20 C21 93.22(19) . . . . ?
C25 C20 C21 C22 0.2(2) . . . . ?
C25 C20 C21 C29 -178.49(16) . . . . ?
C25 C24 C23 C22 0.2(3) . . . . ?
C48 C49 C50 C51 59.4(2) . . . . ?
C48 C49 C50 C52 -62.6(2) . . . . ?
C38 C37 C36 C35 -92.11(15) . . . . ?
C38 C37 C40 C41 166.89(15) . . . . ?
C42 C35 C36 C37 -148.99(13) . . . . ?
C14 C13 C12 C11 96.26(16) . . . . ?
C14 C13 C16 C17 -166.55(15) . . . . ?
C40 C37 C36 C35 145.88(13) . . . . ?
C40 C37 C38 C39 66.48(19) . . . . ?
C16 C13 C12 C11 -140.78(14) . . . . ?
C16 C13 C14 C15 -61.1(2) . . . . ?
C21 C20 C25 C24 -0.3(2) . . . . ?
C21 C20 C25 C26 176.59(15) . . . . ?
C21 C22 C23 C24 -0.3(3) . . . . ?
C22 C21 C29 C31 -60.6(2) . . . . ?
C22 C21 C29 C30 61.6(2) . . . . ?
C24 C25 C26 C27 -57.2(2) . . . . ?
C24 C25 C26 C28 66.0(2) . . . . ?
C29 C21 C22 C23 178.90(17) . . . . ?
C26 C25 C24 C23 -176.98(17) . . . . ?
